data_7227162
loop_
_publ_author_name
'Tieger, Eszter'
'Kiss, Violetta'
'Pokol, Gy\"orgy'
'Finta, Zolt\'an'
'Rohl\'i\<cek, Jan'
'Sko\<repov\'a, Eli\<ska'
'Du\<sek, Michal'

_publ_section_title
;
 Rationalization of the formation and stability of bosutinib solvated
 forms
;
_journal_issue 48
_journal_name_full CrystEngComm
_journal_page_first 9260
_journal_paper_doi 10.1039/C6CE01834C
_journal_volume 18
_journal_year 2016
_chemical_formula_moiety 'C26 H41 Cl2 N5 O9'
_chemical_formula_sum 'C26 H41 Cl2 N5 O9'
_chemical_formula_weight 638.54
_space_group_IT_number 14
_symmetry_cell_setting monoclinic
_symmetry_space_group_name_Hall '-P 2yn'
_symmetry_space_group_name_H-M 'P 1 21/n 1'
_atom_sites_solution_hydrogens difmap
_atom_sites_solution_primary other
_audit_update_record
;
2016-08-08 deposited with the CCDC.
2016-11-03 downloaded from the CCDC.
;
_cell_angle_alpha 90
_cell_angle_beta 102.0506(12)
_cell_angle_gamma 90
_cell_formula_units_Z 4
_cell_length_a 12.3214(2)
_cell_length_b 12.7934(2)
_cell_length_c 20.7918(3)
_cell_measurement_reflns_used 13652
_cell_measurement_temperature 120
_cell_measurement_theta_max 67
_cell_measurement_theta_min 4
_cell_volume 3205.24(9)
_computing_cell_refinement 'CrysAlisPro, (Agilent, 2011)'
_computing_data_collection 'Gemini, (Oxford Diffraction, 2006)'
_computing_data_reduction 'CrysAlisPro, (Agilent, 2011)'
_computing_molecular_graphics 'CAMERON (Watkin et al., 1996)'
_computing_publication_material 'CRYSTALS (Betteridge et al., 2003)'
_computing_structure_refinement 'CRYSTALS (Betteridge et al., 2003)'
_computing_structure_solution 'Superflip (Palatinus & Chapuis, 2007)'
_diffrn_ambient_pressure 100
_diffrn_ambient_temperature 120
_diffrn_measured_fraction_theta_full 0.989
_diffrn_measured_fraction_theta_max 0.989
_diffrn_measurement_device Area
_diffrn_measurement_device_type 'Oxford Diffraction Gemini'
_diffrn_measurement_method \w
_diffrn_radiation_monochromator graphite
_diffrn_radiation_type 'Cu K\a'
_diffrn_radiation_wavelength 1.54180
_diffrn_reflns_av_R_equivalents 0.037
_diffrn_reflns_limit_h_max 13
_diffrn_reflns_limit_h_min -14
_diffrn_reflns_limit_k_max 14
_diffrn_reflns_limit_k_min -15
_diffrn_reflns_limit_l_max 24
_diffrn_reflns_limit_l_min -24
_diffrn_reflns_number 24422
_diffrn_reflns_theta_full 67.034
_diffrn_reflns_theta_max 67.034
_diffrn_reflns_theta_min 3.854
_diffrn_standards_number 0
_exptl_absorpt_coefficient_mu 2.302
_exptl_absorpt_correction_T_max 0.77
_exptl_absorpt_correction_T_min 0.59
_exptl_absorpt_correction_type analytical
_exptl_absorpt_process_details
; 
 Analytical Absorption (De Meulenaer & Tompa, 1965) 
;
_exptl_crystal_colour colourless
_exptl_crystal_density_diffrn 1.323
_exptl_crystal_density_method 'not measured'
_exptl_crystal_description block
_exptl_crystal_F_000 1352
_exptl_crystal_size_max 0.358
_exptl_crystal_size_mid 0.207
_exptl_crystal_size_min 0.113
_refine_diff_density_max 0.26
_refine_diff_density_min -0.28
_refine_ls_extinction_method None
_refine_ls_goodness_of_fit_ref 0.9744
_refine_ls_hydrogen_treatment constr
_refine_ls_matrix_type full
_refine_ls_number_parameters 379
_refine_ls_number_reflns 5649
_refine_ls_number_restraints 0
_refine_ls_R_factor_all 0.0349
_refine_ls_R_factor_gt 0.0312
_refine_ls_shift/su_max 0.0008491
_refine_ls_shift/su_mean 0.0000730
_refine_ls_structure_factor_coef Fsqd
_refine_ls_weighting_details
;
 Method= Modified Sheldrick 
 w=1/[\s^2^(F^2^) + ( 0.04P)^2^ + 1.48P] 
 ,where P=(max(Fo^2^,0) + 2Fc^2^)/3 
;
_refine_ls_weighting_scheme calc
_refine_ls_wR_factor_all 0.0797
_refine_ls_wR_factor_gt 0.0772
_refine_ls_wR_factor_ref 0.0797
_reflns_limit_h_max 14
_reflns_limit_h_min -14
_reflns_limit_k_max 15
_reflns_limit_k_min 0
_reflns_limit_l_max 24
_reflns_limit_l_min 0
_reflns_number_gt 5096
_reflns_number_total 5649
_reflns_threshold_expression I>2.0\s(I)
_oxford_diffrn_Wilson_B_factor 0.00
_oxford_diffrn_Wilson_scale 0.00
_oxford_refine_ls_r_factor_ref 0.0349
_oxford_refine_ls_scale 3.52(3)
_oxford_reflns_number_all 5649
_oxford_reflns_threshold_expression_ref I>-3.0\s(I)
_cod_data_source_file c6ce01834c2.cif
_cod_data_source_block 1
_cod_depositor_comments
;
The following automatic conversions were performed:

'_atom_sites_solution_primary' value 'Other' changed to 'other'
according to
/usr/data/users/saulius/crontab/automatic-downloads/rss-feeds/RSC/lib/dictionaries/cif_core.dic
dictionary named 'cif_core.dic' version 2.4.2 from 2011-04-26.

Automatic conversion script
Id: cif_fix_values 4268 2015-11-12 08:31:59Z antanas 

 Adding full bibliography for 7227156--7227166.cif.
;
_cod_original_cell_volume 3205.24(5)
_cod_original_sg_symbol_H-M 'P 1 21/n 1 '
_cod_database_code 7227162

loop_
_symmetry_equiv_pos_as_xyz
x,y,z
-x,-y,-z
-x+1/2,y+1/2,-z+1/2
x+1/2,-y+1/2,z+1/2

loop_
_atom_site_label
_atom_site_type_symbol
_atom_site_fract_x
_atom_site_fract_y
_atom_site_fract_z
_atom_site_U_iso_or_equiv
_atom_site_occupancy
_atom_site_adp_type
_atom_site_refinement_flags_posn
Cl1 Cl 0.62841(3) 0.53667(3) 0.596359(17) 0.0265 1.0000 Uani .
C2 C 0.60934(12) 0.42552(11) 0.54725(7) 0.0214 1.0000 Uani .
C3 C 0.66296(11) 0.41460(11) 0.49497(7) 0.0196 1.0000 Uani .
N4 N 0.73729(10) 0.49192(9) 0.48089(6) 0.0203 1.0000 Uani .
C5 C 0.83514(11) 0.51772(11) 0.52108(7) 0.0182 1.0000 Uani .
C6 C 0.89258(11) 0.61054(11) 0.50769(7) 0.0173 1.0000 Uani .
C7 C 0.99521(11) 0.63572(11) 0.54913(7) 0.0179 1.0000 Uani .
N8 N 1.04440(10) 0.57646(9) 0.60273(6) 0.0199 1.0000 Uani .
C9 C 0.99023(12) 0.49263(11) 0.61423(7) 0.0204 1.0000 Uani .
C10 C 0.88732(12) 0.45919(11) 0.57621(7) 0.0190 1.0000 Uani .
C11 C 0.84670(12) 0.36200(11) 0.59621(7) 0.0209 1.0000 Uani .
N12 N 0.82309(11) 0.28380(10) 0.61664(6) 0.0274 1.0000 Uani .
C13 C 1.05240(11) 0.72711(11) 0.53705(7) 0.0184 1.0000 Uani .
C14 C 1.00881(11) 0.79129(11) 0.48537(7) 0.0183 1.0000 Uani .
O15 O 1.05566(8) 0.88060(8) 0.46891(5) 0.0202 1.0000 Uani .
C16 C 1.16137(12) 0.91017(11) 0.50904(7) 0.0213 1.0000 Uani .
C17 C 1.19398(12) 1.01238(11) 0.48185(7) 0.0228 1.0000 Uani .
C18 C 1.23298(13) 1.00198(11) 0.41675(7) 0.0240 1.0000 Uani .
N19 N 1.17915(10) 1.07956(9) 0.36803(6) 0.0205 1.0000 Uani .
C20 C 1.20913(13) 1.06262(12) 0.30396(7) 0.0254 1.0000 Uani .
C21 C 1.14535(13) 1.13757(12) 0.25315(7) 0.0277 1.0000 Uani .
N22 N 1.16769(11) 1.24680(10) 0.27391(6) 0.0250 1.0000 Uani .
C23 C 1.14172(13) 1.26234(12) 0.33896(7) 0.0250 1.0000 Uani .
C24 C 1.20797(13) 1.18779(11) 0.38866(7) 0.0229 1.0000 Uani .
C25 C 1.10230(16) 1.31755(15) 0.22553(9) 0.0381 1.0000 Uani .
C26 C 0.90469(12) 0.76671(11) 0.44401(7) 0.0182 1.0000 Uani .
C27 C 0.84785(11) 0.67886(11) 0.45494(7) 0.0183 1.0000 Uani .
O28 O 0.86881(8) 0.83889(8) 0.39614(5) 0.0225 1.0000 Uani .
C29 C 0.77025(13) 0.81618(13) 0.34845(8) 0.0298 1.0000 Uani .
C30 C 0.64152(12) 0.32674(11) 0.45453(7) 0.0208 1.0000 Uani .
C31 C 0.57297(12) 0.24718(12) 0.46854(7) 0.0230 1.0000 Uani .
O32 O 0.55039(10) 0.15717(8) 0.43390(5) 0.0315 1.0000 Uani .
C33 C 0.58325(15) 0.14955(13) 0.37190(8) 0.0320 1.0000 Uani .
C34 C 0.52617(12) 0.25814(12) 0.52389(7) 0.0252 1.0000 Uani .
C35 C 0.54137(12) 0.34679(12) 0.56214(7) 0.0238 1.0000 Uani .
Cl36 Cl 0.44718(4) 0.15609(3) 0.54458(2) 0.0397 1.0000 Uani .
O37 O 0.96230(9) 1.01306(8) 0.34592(5) 0.0257 1.0000 Uani .
O38 O 0.94059(9) 0.90484(8) 0.22782(5) 0.0283 1.0000 Uani .
O39 O 0.64442(9) 0.56829(9) 0.35122(5) 0.0284 1.0000 Uani .
O40 O 1.23085(9) 0.68284(9) 0.67964(5) 0.0309 1.0000 Uani .
O41 O 0.71109(11) 0.62219(10) 0.23379(6) 0.0435 1.0000 Uani .
O42 O 1.12026(10) 0.78192(11) 0.24497(6) 0.0412 1.0000 Uani .
H91 H 1.0247 0.4508 0.6518 0.0238 1.0000 Uiso R
H131 H 1.1220 0.7432 0.5659 0.0214 1.0000 Uiso R
H161 H 1.1522 0.9191 0.5546 0.0253 1.0000 Uiso R
H162 H 1.2168 0.8539 0.5064 0.0261 1.0000 Uiso R
H171 H 1.2529 1.0438 0.5150 0.0283 1.0000 Uiso R
H172 H 1.1301 1.0583 0.4750 0.0279 1.0000 Uiso R
H181 H 1.3137 1.0096 0.4241 0.0282 1.0000 Uiso R
H182 H 1.2117 0.9321 0.3970 0.0278 1.0000 Uiso R
H201 H 1.2904 1.0757 0.3081 0.0306 1.0000 Uiso R
H202 H 1.1895 0.9902 0.2893 0.0310 1.0000 Uiso R
H211 H 1.1692 1.1277 0.2109 0.0351 1.0000 Uiso R
H212 H 1.0653 1.1215 0.2472 0.0354 1.0000 Uiso R
H231 H 1.1625 1.3340 0.3536 0.0311 1.0000 Uiso R
H232 H 1.0613 1.2508 0.3368 0.0308 1.0000 Uiso R
H241 H 1.2888 1.1994 0.3924 0.0276 1.0000 Uiso R
H242 H 1.1880 1.1998 0.4317 0.0282 1.0000 Uiso R
H253 H 1.1149 1.3897 0.2406 0.0585 1.0000 Uiso R
H252 H 1.1273 1.3089 0.1832 0.0581 1.0000 Uiso R
H251 H 1.0233 1.3019 0.2200 0.0584 1.0000 Uiso R
H271 H 0.7776 0.6630 0.4273 0.0219 1.0000 Uiso R
H293 H 0.7581 0.8751 0.3191 0.0463 1.0000 Uiso R
H292 H 0.7080 0.8078 0.3708 0.0470 1.0000 Uiso R
H291 H 0.7842 0.7523 0.3256 0.0470 1.0000 Uiso R
H301 H 0.6752 0.3202 0.4165 0.0259 1.0000 Uiso R
H331 H 0.5601 0.0806 0.3551 0.0489 1.0000 Uiso R
H332 H 0.6636 0.1568 0.3779 0.0480 1.0000 Uiso R
H333 H 0.5439 0.2035 0.3428 0.0488 1.0000 Uiso R
H351 H 0.5030 0.3551 0.5980 0.0292 1.0000 Uiso R
H371 H 1.0270 1.0370 0.3535 0.0395 1.0000 Uiso R
H372 H 0.9568 0.9675 0.3745 0.0390 1.0000 Uiso R
H41 H 0.7205 0.5212 0.4407 0.0262 1.0000 Uiso R
H382 H 0.9471 0.9349 0.2643 0.0441 1.0000 Uiso R
H391 H 0.6028 0.5187 0.3339 0.0445 1.0000 Uiso R
H401 H 1.2917 0.6533 0.6932 0.0464 1.0000 Uiso R
H381 H 0.9961 0.8672 0.2280 0.0429 1.0000 Uiso R
H392 H 0.6729 0.5925 0.3221 0.0452 1.0000 Uiso R
H402 H 1.1798 0.6415 0.6642 0.0458 1.0000 Uiso R
H422 H 1.1826 0.7759 0.2309 0.0624 1.0000 Uiso R
H421 H 1.1283 0.7624 0.2842 0.0621 1.0000 Uiso R
H411 H 0.6581 0.5914 0.2075 0.0646 1.0000 Uiso R
H412 H 0.7097 0.6843 0.2196 0.0639 1.0000 Uiso R

loop_
_atom_site_aniso_label
_atom_site_aniso_U_11
_atom_site_aniso_U_22
_atom_site_aniso_U_33
_atom_site_aniso_U_23
_atom_site_aniso_U_13
_atom_site_aniso_U_12
Cl1 0.02891(19) 0.02405(19) 0.02757(19) -0.00530(14) 0.00804(14) -0.00168(14)
C2 0.0212(7) 0.0206(7) 0.0213(7) -0.0003(5) 0.0020(6) -0.0005(6)
C3 0.0174(7) 0.0196(7) 0.0209(7) 0.0035(5) 0.0016(5) -0.0024(5)
N4 0.0226(6) 0.0192(6) 0.0188(6) 0.0026(5) 0.0033(5) -0.0054(5)
C5 0.0201(7) 0.0168(7) 0.0188(7) -0.0021(5) 0.0071(5) 0.0001(5)
C6 0.0203(7) 0.0147(7) 0.0178(7) -0.0020(5) 0.0063(5) -0.0006(5)
C7 0.0198(7) 0.0169(7) 0.0179(7) -0.0011(5) 0.0061(5) 0.0014(5)
N8 0.0213(6) 0.0180(6) 0.0203(6) 0.0013(5) 0.0042(5) 0.0002(5)
C9 0.0237(7) 0.0181(7) 0.0198(7) 0.0017(5) 0.0058(6) 0.0022(6)
C10 0.0222(7) 0.0159(7) 0.0200(7) 0.0001(5) 0.0074(6) -0.0008(5)
C11 0.0216(7) 0.0215(8) 0.0197(7) -0.0003(6) 0.0044(6) 0.0002(6)
N12 0.0310(7) 0.0227(7) 0.0286(7) 0.0055(5) 0.0067(6) -0.0036(5)
C13 0.0171(6) 0.0179(7) 0.0198(7) -0.0012(5) 0.0026(5) -0.0015(5)
C14 0.0203(7) 0.0144(7) 0.0211(7) -0.0015(5) 0.0068(5) -0.0028(5)
O15 0.0196(5) 0.0163(5) 0.0232(5) 0.0036(4) 0.0010(4) -0.0047(4)
C16 0.0192(7) 0.0203(7) 0.0228(7) 0.0008(6) 0.0004(6) -0.0048(6)
C17 0.0233(7) 0.0188(7) 0.0260(8) -0.0013(6) 0.0040(6) -0.0061(6)
C18 0.0247(7) 0.0184(7) 0.0299(8) 0.0007(6) 0.0076(6) -0.0018(6)
N19 0.0245(6) 0.0162(6) 0.0217(6) -0.0021(5) 0.0066(5) -0.0035(5)
C20 0.0301(8) 0.0224(8) 0.0258(8) -0.0056(6) 0.0104(6) -0.0048(6)
C21 0.0314(8) 0.0291(8) 0.0226(8) -0.0037(6) 0.0059(6) -0.0074(7)
N22 0.0296(7) 0.0227(7) 0.0226(6) 0.0024(5) 0.0051(5) -0.0035(5)
C23 0.0296(8) 0.0196(8) 0.0268(8) -0.0009(6) 0.0082(6) -0.0018(6)
C24 0.0282(8) 0.0186(7) 0.0220(7) -0.0023(6) 0.0058(6) -0.0050(6)
C25 0.0407(10) 0.0388(10) 0.0324(9) 0.0109(7) 0.0021(7) -0.0002(8)
C26 0.0215(7) 0.0159(7) 0.0174(7) 0.0011(5) 0.0044(5) 0.0009(5)
C27 0.0186(7) 0.0185(7) 0.0175(7) -0.0019(5) 0.0031(5) -0.0030(5)
O28 0.0241(5) 0.0203(5) 0.0201(5) 0.0051(4) -0.0020(4) -0.0052(4)
C29 0.0283(8) 0.0319(9) 0.0245(8) 0.0079(6) -0.0051(6) -0.0101(7)
C30 0.0193(7) 0.0221(7) 0.0205(7) 0.0008(5) 0.0031(5) -0.0017(6)
C31 0.0212(7) 0.0214(8) 0.0244(7) -0.0004(6) 0.0003(6) -0.0045(6)
O32 0.0383(6) 0.0244(6) 0.0319(6) -0.0062(4) 0.0078(5) -0.0127(5)
C33 0.0394(9) 0.0279(9) 0.0267(8) -0.0063(6) 0.0024(7) -0.0057(7)
C34 0.0202(7) 0.0272(8) 0.0274(8) 0.0046(6) 0.0027(6) -0.0095(6)
C35 0.0193(7) 0.0300(8) 0.0219(7) 0.0021(6) 0.0042(6) -0.0027(6)
Cl36 0.0422(2) 0.0422(2) 0.0357(2) 0.00076(17) 0.01045(18) -0.02738(19)
O37 0.0239(5) 0.0247(6) 0.0273(5) 0.0082(4) 0.0024(4) -0.0041(4)
O38 0.0261(5) 0.0275(6) 0.0286(6) -0.0020(4) 0.0000(4) 0.0046(4)
O39 0.0328(6) 0.0301(6) 0.0210(5) -0.0003(4) 0.0026(4) -0.0102(5)
O40 0.0269(6) 0.0282(6) 0.0334(6) -0.0029(5) -0.0033(5) 0.0019(5)
O41 0.0562(8) 0.0417(7) 0.0294(6) 0.0022(5) 0.0020(6) -0.0233(6)
O42 0.0345(7) 0.0590(8) 0.0311(6) 0.0081(6) 0.0090(5) 0.0200(6)

loop_
_atom_type_symbol
_atom_type_scat_dispersion_real
_atom_type_scat_dispersion_imag
_atom_type_scat_Cromer_Mann_a1
_atom_type_scat_Cromer_Mann_b1
_atom_type_scat_Cromer_Mann_a2
_atom_type_scat_Cromer_Mann_b2
_atom_type_scat_Cromer_Mann_a3
_atom_type_scat_Cromer_Mann_b3
_atom_type_scat_Cromer_Mann_a4
_atom_type_scat_Cromer_Mann_b4
_atom_type_scat_Cromer_Mann_c
_atom_type_scat_source
C 0.0181 0.0091 2.3100 20.8439 1.0200 10.2075 1.5886 0.5687 0.8650 51.6512 0.2156 'International Tables Vol C 4.2.6.8 and 6.1.1.4'
H 0.0000 0.0000 0.4930 10.5109 0.3229 26.1257 0.1402 3.1424 0.0408 57.7998 0.0030 'International Tables Vol C 4.2.6.8 and 6.1.1.4'
N 0.0311 0.0180 12.2126 0.0057 3.1322 9.8933 2.0125 28.9975 1.1663 0.5826 -11.5290 'International Tables Vol C 4.2.6.8 and 6.1.1.4'
O 0.0492 0.0322 3.0485 13.2771 2.2868 5.7011 1.5463 0.3239 0.8670 32.9089 0.2508 'International Tables Vol C 4.2.6.8 and 6.1.1.4'
Cl 0.3639 0.7018 11.4604 0.0104 7.1964 1.1662 6.2556 18.5194 1.6455 47.7784 -9.5574 'International Tables Vol C 4.2.6.8 and 6.1.1.4'

loop_
_geom_angle_atom_site_label_1
_geom_angle_atom_site_label_2
_geom_angle_atom_site_label_3
_geom_angle
_geom_angle_publ_flag
Cl1 C2 C3 120.86(11) yes
Cl1 C2 C35 118.51(11) yes
C3 C2 C35 120.61(13) yes
C2 C3 N4 121.53(13) yes
C2 C3 C30 119.36(13) yes
N4 C3 C30 119.10(12) yes
C3 N4 C5 124.84(12) yes
C3 N4 H41 116.6 no
C5 N4 H41 118.3 no
N4 C5 C6 119.43(12) yes
N4 C5 C10 124.64(13) yes
C6 C5 C10 115.92(13) yes
C5 C6 C7 118.99(12) yes
C5 C6 C27 122.00(13) yes
C7 C6 C27 119.00(12) yes
C6 C7 N8 123.69(12) yes
C6 C7 C13 119.77(12) yes
N8 C7 C13 116.53(12) yes
C7 N8 C9 116.25(12) yes
N8 C9 C10 125.24(13) yes
N8 C9 H91 116.4 no
C10 C9 H91 118.4 no
C9 C10 C5 119.90(13) yes
C9 C10 C11 115.28(12) yes
C5 C10 C11 124.74(13) yes
C10 C11 N12 173.62(15) yes
C7 C13 C14 120.44(13) yes
C7 C13 H131 118.6 no
C14 C13 H131 120.9 no
C13 C14 O15 125.83(13) yes
C13 C14 C26 119.88(12) yes
O15 C14 C26 114.29(12) yes
C14 O15 C16 117.09(11) yes
O15 C16 C17 106.79(11) yes
O15 C16 H161 108.4 no
C17 C16 H161 110.6 no
O15 C16 H162 108.9 no
C17 C16 H162 111.4 no
H161 C16 H162 110.6 no
C16 C17 C18 114.30(12) yes
C16 C17 H171 108.0 no
C18 C17 H171 109.6 no
C16 C17 H172 107.9 no
C18 C17 H172 108.6 no
H171 C17 H172 108.4 no
C17 C18 N19 111.67(12) yes
C17 C18 H181 110.4 no
N19 C18 H181 109.7 no
C17 C18 H182 109.7 no
N19 C18 H182 106.3 no
H181 C18 H182 109.0 no
C18 N19 C20 111.18(12) yes
C18 N19 C24 112.77(11) yes
C20 N19 C24 108.17(11) yes
N19 C20 C21 110.22(12) yes
N19 C20 H201 109.4 no
C21 C20 H201 108.5 no
N19 C20 H202 109.0 no
C21 C20 H202 108.6 no
H201 C20 H202 111.1 no
C20 C21 N22 110.95(12) yes
C20 C21 H211 109.3 no
N22 C21 H211 108.0 no
C20 C21 H212 108.2 no
N22 C21 H212 110.7 no
H211 C21 H212 109.6 no
C21 N22 C23 109.62(11) yes
C21 N22 C25 110.08(13) yes
C23 N22 C25 110.80(13) yes
N22 C23 C24 110.71(12) yes
N22 C23 H231 108.6 no
C24 C23 H231 107.9 no
N22 C23 H232 110.2 no
C24 C23 H232 109.2 no
H231 C23 H232 110.2 no
C23 C24 N19 109.34(12) yes
C23 C24 H241 110.3 no
N19 C24 H241 109.9 no
C23 C24 H242 108.6 no
N19 C24 H242 108.6 no
H241 C24 H242 109.9 no
N22 C25 H253 109.7 no
N22 C25 H252 108.1 no
H253 C25 H252 109.2 no
N22 C25 H251 110.3 no
H253 C25 H251 108.6 no
H252 C25 H251 110.9 no
C14 C26 C27 120.63(13) yes
C14 C26 O28 113.96(12) yes
C27 C26 O28 125.38(13) yes
C6 C27 C26 120.27(13) yes
C6 C27 H271 119.4 no
C26 C27 H271 120.3 no
C26 O28 C29 117.95(11) yes
O28 C29 H293 106.1 no
O28 C29 H292 109.2 no
H293 C29 H292 110.6 no
O28 C29 H291 107.3 no
H293 C29 H291 111.5 no
H292 C29 H291 111.9 no
C3 C30 C31 120.65(13) yes
C3 C30 H301 120.1 no
C31 C30 H301 119.2 no
C30 C31 O32 125.18(13) yes
C30 C31 C34 118.15(13) yes
O32 C31 C34 116.64(13) yes
C31 O32 C33 118.07(12) yes
O32 C33 H331 105.6 no
O32 C33 H332 110.4 no
H331 C33 H332 110.4 no
O32 C33 H333 108.2 no
H331 C33 H333 110.4 no
H332 C33 H333 111.8 no
C31 C34 C35 121.94(13) yes
C31 C34 Cl36 118.54(12) yes
C35 C34 Cl36 119.52(12) yes
C2 C35 C34 119.07(13) yes
C2 C35 H351 120.5 no
C34 C35 H351 120.4 no
H371 O37 H372 109.5 no
H382 O38 H381 109.6 no
H391 O39 H392 106.4 no
H401 O40 H402 113.3 no
H411 O41 H412 104.7 no
H422 O42 H421 111.3 no

loop_
_geom_bond_atom_site_label_1
_geom_bond_atom_site_label_2
_geom_bond_distance
_geom_bond_publ_flag
Cl1 C2 1.7377(15) yes
C2 C3 1.392(2) yes
C2 C35 1.386(2) yes
C3 N4 1.4194(18) yes
C3 C30 1.396(2) yes
N4 C5 1.3565(19) yes
N4 H41 0.899 no
C5 C6 1.4390(19) yes
C5 C10 1.407(2) yes
C6 C7 1.411(2) yes
C6 C27 1.4205(19) yes
C7 N8 1.3792(18) yes
C7 C13 1.414(2) yes
N8 C9 1.3113(19) yes
C9 C10 1.413(2) yes
C9 H91 0.968 no
C10 C11 1.434(2) yes
C11 N12 1.1479(19) yes
C13 C14 1.370(2) yes
C13 H131 0.961 no
C14 O15 1.3559(17) yes
C14 C26 1.423(2) yes
O15 C16 1.4428(16) yes
C16 C17 1.512(2) yes
C16 H161 0.984 no
C16 H162 1.001 no
C17 C18 1.534(2) yes
C17 H171 0.977 no
C17 H172 0.968 no
C18 N19 1.4733(19) yes
C18 H181 0.978 no
C18 H182 0.996 no
N19 C20 1.4709(18) yes
N19 C24 1.4709(18) yes
C20 C21 1.519(2) yes
C20 H201 1.001 no
C20 H202 0.989 no
C21 N22 1.471(2) yes
C21 H211 0.990 no
C21 H212 0.990 no
N22 C23 1.4669(19) yes
N22 C25 1.463(2) yes
C23 C24 1.514(2) yes
C23 H231 0.984 no
C23 H232 0.994 no
C24 H241 0.994 no
C24 H242 0.987 no
C25 H253 0.976 no
C25 H252 0.997 no
C25 H251 0.977 no
C26 C27 1.368(2) yes
C26 O28 1.3620(17) yes
C27 H271 0.956 no
O28 C29 1.4282(18) yes
C29 H293 0.962 no
C29 H292 0.982 no
C29 H291 0.979 no
C30 C31 1.392(2) yes
C30 H301 0.971 no
C31 O32 1.3559(18) yes
C31 C34 1.398(2) yes
O32 C33 1.433(2) yes
C33 H331 0.970 no
C33 H332 0.976 no
C33 H333 0.977 no
C34 C35 1.375(2) yes
C34 Cl36 1.7354(14) yes
C35 H351 0.968 no
O37 H371 0.838 no
O37 H372 0.845 no
O38 H382 0.839 no
O38 H381 0.836 no
O39 H391 0.848 no
O39 H392 0.822 no
O40 H401 0.834 no
O40 H402 0.833 no
O41 H411 0.855 no
O41 H412 0.846 no
O42 H422 0.881 no
O42 H421 0.839 no

loop_
_geom_hbond_atom_site_label_D
_geom_hbond_atom_site_label_H
_geom_hbond_atom_site_label_A
_geom_hbond_site_symmetry_A
_geom_hbond_angle_DHA
_geom_hbond_distance_DH
_geom_hbond_distance_HA
_geom_hbond_distance_DA
_geom_hbond_publ_flag
C13 H131 O40 . 137.15(4) 0.961 2.581 3.350(2) yes
C27 H271 O39 . 157.93(4) 0.956 2.362 3.268(2) yes
C29 H291 O41 . 146.90(5) 0.979 2.550 3.413(2) yes
C30 H301 O40 2_766 175.43(4) 0.971 2.510 3.479(2) yes
C35 H351 O39 2_666 152.58(4) 0.968 2.485 3.375(2) yes
O37 H371 N19 . 174.72(5) 0.838 1.914 2.750(2) yes
O37 H372 O15 . 143.72(3) 0.845 2.361 3.083(2) yes
O37 H372 O28 . 145.40(4) 0.845 2.071 2.808(2) yes
N4 H41 O39 . 164.82(4) 0.899 1.995 2.871(2) yes
O38 H382 O37 . 176.36(4) 0.839 1.945 2.783(2) yes
O39 H391 O38 3_645 154.31(4) 0.848 1.941 2.730(2) yes
O40 H401 O38 4_565 175.16(4) 0.834 1.971 2.804(2) yes
O38 H381 O42 . 169.48(5) 0.836 1.852 2.678(2) yes
O39 H392 O41 . 162.89(5) 0.822 2.024 2.819(2) yes
O40 H402 N8 . 161.25(5) 0.833 2.054 2.855(2) yes
O42 H422 N22 3_745 162.94(5) 0.881 1.904 2.759(2) yes
O42 H421 N12 2_766 170.45(5) 0.839 2.108 2.938(2) yes
O41 H411 O37 3_645 174.98(5) 0.855 1.937 2.790(2) yes
O41 H412 O40 4_464 168.58(5) 0.846 1.934 2.768(2) yes
